data_4106944
loop_
_publ_author_name
'Juliette Berthe'
'Juan Manuel Garcia'
'Edgar Ocando'
'Tsuyoshi Kato'
'Nathalie Saffon-Merceron'
'Abel De C\'ozar'
'Fernando P. Coss\'io'
'Antoine Baceiredo'

_publ_section_title
;
 Synthesis and Reactivity of a Phosphine-Stabilized Monogermanium Analogue
 of Alkynes
;
_journal_name_full 'Journal of the American Chemical Society'
_journal_page_first 15930
_journal_page_last 15933
_journal_paper_doi 10.1021/ja2073577
_journal_volume 133
_journal_year 2011
_chemical_formula_sum 'C42 H77 Ge N5 P2 Si'
_chemical_formula_weight 814.71
_chemical_name_systematic
; 
 ? 
;
_space_group_IT_number 2
_symmetry_cell_setting triclinic
_symmetry_space_group_name_Hall '-P 1'
_symmetry_space_group_name_H-M 'P -1'
_atom_sites_solution_hydrogens geom
_atom_sites_solution_primary direct
_atom_sites_solution_secondary difmap
_audit_creation_method SHELXL-97
_cell_angle_alpha 100.199(5)
_cell_angle_beta 93.700(4)
_cell_angle_gamma 100.552(5)
_cell_formula_units_Z 2
_cell_length_a 10.0652(9)
_cell_length_b 12.1234(11)
_cell_length_c 20.7037(19)
_cell_measurement_reflns_used 9892
_cell_measurement_temperature 193(2)
_cell_measurement_theta_max 22.89
_cell_measurement_theta_min 2.43
_cell_volume 2432.1(4)
_computing_cell_refinement 'Bruker SAINT'
_computing_data_collection 'Bruker APEX2'
_computing_data_reduction 'Bruker SAINT'
_computing_molecular_graphics 'Bruker SHELXTL'
_computing_publication_material 'Bruker SHELXTL'
_computing_structure_refinement 'SHELXL-97 (Sheldrick, 2008)'
_computing_structure_solution 'SHELXS-97 (Sheldrick, 2008)'
_diffrn_ambient_temperature 193(2)
_diffrn_measured_fraction_theta_full 0.970
_diffrn_measured_fraction_theta_max 0.970
_diffrn_measurement_device_type 'Bruker kappa APEX-II CCD Quazar'
_diffrn_measurement_method 'phi and omega scans'
_diffrn_radiation_monochromator graphite
_diffrn_radiation_source 'fine-focus sealed tube'
_diffrn_radiation_type MoK\a
_diffrn_radiation_wavelength 0.71073
_diffrn_reflns_av_R_equivalents 0.0516
_diffrn_reflns_av_sigmaI/netI 0.0411
_diffrn_reflns_limit_h_max 11
_diffrn_reflns_limit_h_min -11
_diffrn_reflns_limit_k_max 13
_diffrn_reflns_limit_k_min -13
_diffrn_reflns_limit_l_max 22
_diffrn_reflns_limit_l_min -22
_diffrn_reflns_number 45412
_diffrn_reflns_theta_full 23.26
_diffrn_reflns_theta_max 23.26
_diffrn_reflns_theta_min 5.10
_exptl_absorpt_coefficient_mu 0.752
_exptl_absorpt_correction_T_max 0.8521
_exptl_absorpt_correction_T_min 0.7531
_exptl_absorpt_correction_type multi-scan
_exptl_absorpt_process_details 'SADABS (Bruker-AXS)'
_exptl_crystal_colour orange
_exptl_crystal_density_diffrn 1.113
_exptl_crystal_description block
_exptl_crystal_F_000 880
_exptl_crystal_size_max 0.40
_exptl_crystal_size_mid 0.24
_exptl_crystal_size_min 0.22
_refine_diff_density_max 0.775
_refine_diff_density_min -0.391
_refine_diff_density_rms 0.063
_refine_ls_extinction_method none
_refine_ls_goodness_of_fit_ref 1.184
_refine_ls_hydrogen_treatment constr
_refine_ls_matrix_type full
_refine_ls_number_parameters 480
_refine_ls_number_reflns 6765
_refine_ls_number_restraints 0
_refine_ls_restrained_S_all 1.184
_refine_ls_R_factor_all 0.0725
_refine_ls_R_factor_gt 0.0524
_refine_ls_shift/su_max 0.001
_refine_ls_shift/su_mean 0.000
_refine_ls_structure_factor_coef Fsqd
_refine_ls_weighting_details 'calc w=1/[\s^2^(Fo^2^)+(0.0266P)^2^+5.6449P] where P=(Fo^2^+2Fc^2^)/3'
_refine_ls_weighting_scheme calc
_refine_ls_wR_factor_gt 0.1163
_refine_ls_wR_factor_ref 0.1264
_reflns_number_gt 5504
_reflns_number_total 6765
_reflns_threshold_expression >2sigma(I)
_cod_data_source_file ja2073577_si_002.cif
_cod_data_source_block 4a
_cod_database_code 4106944

loop_
_symmetry_equiv_pos_as_xyz
'x, y, z'
'-x, -y, -z'

loop_
_atom_site_label
_atom_site_type_symbol
_atom_site_fract_x
_atom_site_fract_y
_atom_site_fract_z
_atom_site_U_iso_or_equiv
_atom_site_adp_type
_atom_site_occupancy
_atom_site_symmetry_multiplicity
_atom_site_calc_flag
_atom_site_refinement_flags
Ge1 Ge 0.76438(5) 0.79519(4) 0.23805(2) 0.02784(15) Uani 1 1 d .
P1 P 0.85572(12) 1.07625(10) 0.26402(6) 0.0351(3) Uani 1 1 d .
P2 P 0.56476(11) 0.70983(9) 0.29038(5) 0.0267(3) Uani 1 1 d .
Si1 Si 0.48610(15) 0.68999(14) 0.40337(7) 0.0486(4) Uani 1 1 d .
N1 N 0.6450(3) 0.7213(3) 0.15460(16) 0.0259(8) Uani 1 1 d .
N2 N 0.6115(4) 0.6512(3) 0.35589(17) 0.0359(9) Uani 1 1 d .
N3 N 0.4418(4) 0.7506(3) 0.33806(18) 0.0394(10) Uani 1 1 d .
N4 N 0.8661(4) 1.1603(3) 0.3381(2) 0.0470(11) Uani 1 1 d .
N5 N 0.9388(4) 1.1636(3) 0.22045(19) 0.0360(9) Uani 1 1 d .
C1 C 0.7768(5) 0.9524(4) 0.2378(2) 0.0399(12) Uani 1 1 d .
C2 C 0.4994(4) 0.6126(4) 0.2194(2) 0.0297(10) Uani 1 1 d .
C3 C 0.5457(4) 0.6367(3) 0.1603(2) 0.0248(9) Uani 1 1 d .
C4 C 0.4644(5) 0.5432(4) 0.1057(2) 0.0386(11) Uani 1 1 d .
H4 H 0.4633 0.5606 0.0603 0.046 Uiso 1 1 calc R
C5 C 0.5120(5) 0.4321(4) 0.1141(3) 0.0487(13) Uani 1 1 d .
H5A H 0.4764 0.3698 0.0758 0.058 Uiso 1 1 calc R
H5B H 0.6124 0.4442 0.1193 0.058 Uiso 1 1 calc R
C6 C 0.4526(6) 0.4042(4) 0.1771(3) 0.0535(14) Uani 1 1 d .
H6A H 0.3843 0.3320 0.1674 0.064 Uiso 1 1 calc R
H6B H 0.5248 0.3981 0.2103 0.064 Uiso 1 1 calc R
C7 C 0.3876(5) 0.5054(4) 0.2005(2) 0.0439(12) Uani 1 1 d .
H7 H 0.3224 0.4940 0.2343 0.053 Uiso 1 1 calc R
C8 C 0.3244(5) 0.5239(5) 0.1342(2) 0.0469(13) Uani 1 1 d .
H8A H 0.2818 0.5919 0.1389 0.056 Uiso 1 1 calc R
H8B H 0.2600 0.4556 0.1095 0.056 Uiso 1 1 calc R
C9 C 0.6783(4) 0.7473(4) 0.0923(2) 0.0291(10) Uani 1 1 d .
C10 C 0.7880(4) 0.7100(4) 0.0634(2) 0.0334(11) Uani 1 1 d .
C11 C 0.8268(5) 0.7464(4) 0.0059(2) 0.0446(13) Uani 1 1 d .
H11 H 0.9029 0.7239 -0.0137 0.054 Uiso 1 1 calc R
C12 C 0.7547(5) 0.8153(4) -0.0225(2) 0.0477(14) Uani 1 1 d .
H12 H 0.7823 0.8402 -0.0615 0.057 Uiso 1 1 calc R
C13 C 0.6447(5) 0.8481(4) 0.0044(2) 0.0443(13) Uani 1 1 d .
H13 H 0.5958 0.8940 -0.0167 0.053 Uiso 1 1 calc R
C14 C 0.6023(5) 0.8154(4) 0.0627(2) 0.0371(11) Uani 1 1 d .
C15 C 0.8628(5) 0.6291(4) 0.0917(2) 0.0442(12) Uani 1 1 d .
H15 H 0.8213 0.6133 0.1325 0.053 Uiso 1 1 calc R
C16 C 1.0129(6) 0.6804(6) 0.1109(3) 0.0742(18) Uani 1 1 d .
H16A H 1.0569 0.6944 0.0715 0.111 Uiso 1 1 calc R
H16B H 1.0559 0.6271 0.1314 0.111 Uiso 1 1 calc R
H16C H 1.0225 0.7528 0.1424 0.111 Uiso 1 1 calc R
C17 C 0.8459(6) 0.5149(5) 0.0431(3) 0.0606(15) Uani 1 1 d .
H17A H 0.8884 0.5276 0.0031 0.091 Uiso 1 1 calc R
H17B H 0.7490 0.4821 0.0316 0.091 Uiso 1 1 calc R
H17C H 0.8895 0.4619 0.0636 0.091 Uiso 1 1 calc R
C18 C 0.4815(5) 0.8546(4) 0.0918(3) 0.0498(14) Uani 1 1 d .
H18 H 0.4601 0.8133 0.1287 0.060 Uiso 1 1 calc R
C19 C 0.3546(6) 0.8241(5) 0.0417(4) 0.0736(19) Uani 1 1 d .
H19A H 0.3714 0.8646 0.0052 0.110 Uiso 1 1 calc R
H19B H 0.2774 0.8467 0.0634 0.110 Uiso 1 1 calc R
H19C H 0.3341 0.7415 0.0247 0.110 Uiso 1 1 calc R
C20 C 0.5129(6) 0.9813(5) 0.1207(3) 0.0614(16) Uani 1 1 d .
H20A H 0.5342 1.0245 0.0857 0.092 Uiso 1 1 calc R
H20B H 0.5911 0.9984 0.1542 0.092 Uiso 1 1 calc R
H20C H 0.4340 1.0031 0.1411 0.092 Uiso 1 1 calc R
C21 C 0.5474(7) 0.7900(6) 0.4830(3) 0.076(2) Uani 1 1 d .
H21A H 0.6211 0.8506 0.4761 0.114 Uiso 1 1 calc R
H21B H 0.5811 0.7481 0.5149 0.114 Uiso 1 1 calc R
H21C H 0.4725 0.8240 0.5001 0.114 Uiso 1 1 calc R
C22 C 0.3563(7) 0.5697(7) 0.4185(3) 0.089(2) Uani 1 1 d .
H22A H 0.2801 0.5995 0.4373 0.134 Uiso 1 1 calc R
H22B H 0.3968 0.5297 0.4495 0.134 Uiso 1 1 calc R
H22C H 0.3236 0.5163 0.3768 0.134 Uiso 1 1 calc R
C23 C 0.7371(5) 0.6108(4) 0.3715(2) 0.0448(13) Uani 1 1 d .
C24 C 0.7098(7) 0.5412(6) 0.4257(3) 0.0703(18) Uani 1 1 d .
H24A H 0.6889 0.5904 0.4650 0.105 Uiso 1 1 calc R
H24B H 0.7904 0.5108 0.4365 0.105 Uiso 1 1 calc R
H24C H 0.6325 0.4778 0.4101 0.105 Uiso 1 1 calc R
C25 C 0.8553(5) 0.7113(5) 0.3970(3) 0.0601(16) Uani 1 1 d .
H25A H 0.8765 0.7542 0.3618 0.090 Uiso 1 1 calc R
H25B H 0.9352 0.6825 0.4109 0.090 Uiso 1 1 calc R
H25C H 0.8299 0.7617 0.4347 0.090 Uiso 1 1 calc R
C26 C 0.7721(6) 0.5339(5) 0.3114(3) 0.0574(15) Uani 1 1 d .
H26A H 0.6956 0.4699 0.2956 0.086 Uiso 1 1 calc R
H26B H 0.8527 0.5042 0.3234 0.086 Uiso 1 1 calc R
H26C H 0.7908 0.5778 0.2765 0.086 Uiso 1 1 calc R
C27 C 0.3260(5) 0.8026(5) 0.3197(3) 0.0554(15) Uani 1 1 d .
C28 C 0.3631(7) 0.8714(6) 0.2666(4) 0.080(2) Uani 1 1 d .
H28A H 0.3848 0.8211 0.2279 0.119 Uiso 1 1 calc R
H28B H 0.4423 0.9324 0.2836 0.119 Uiso 1 1 calc R
H28C H 0.2863 0.9053 0.2541 0.119 Uiso 1 1 calc R
C29 C 0.2008(6) 0.7094(6) 0.2933(3) 0.079(2) Uani 1 1 d .
H29A H 0.2207 0.6594 0.2540 0.118 Uiso 1 1 calc R
H29B H 0.1247 0.7447 0.2817 0.118 Uiso 1 1 calc R
H29C H 0.1768 0.6643 0.3272 0.118 Uiso 1 1 calc R
C30 C 0.2975(8) 0.8798(7) 0.3822(4) 0.101(3) Uani 1 1 d .
H30A H 0.2195 0.9140 0.3722 0.152 Uiso 1 1 calc R
H30B H 0.3774 0.9405 0.3982 0.152 Uiso 1 1 calc R
H30C H 0.2774 0.8343 0.4164 0.152 Uiso 1 1 calc R
C31 C 0.7462(6) 1.1505(5) 0.3768(3) 0.0637(16) Uani 1 1 d .
H31 H 0.7715 1.2109 0.4176 0.076 Uiso 1 1 calc R
C32 C 0.6261(7) 1.1785(6) 0.3407(4) 0.081(2) Uani 1 1 d .
H32A H 0.6528 1.2527 0.3276 0.121 Uiso 1 1 calc R
H32B H 0.5530 1.1819 0.3696 0.121 Uiso 1 1 calc R
H32C H 0.5941 1.1192 0.3012 0.121 Uiso 1 1 calc R
C33 C 0.7115(8) 1.0365(6) 0.3999(3) 0.086(2) Uani 1 1 d .
H33A H 0.6811 0.9746 0.3616 0.129 Uiso 1 1 calc R
H33B H 0.6388 1.0391 0.4291 0.129 Uiso 1 1 calc R
H33C H 0.7922 1.0227 0.4238 0.129 Uiso 1 1 calc R
C34 C 1.0017(7) 1.2092(5) 0.3722(3) 0.0691(17) Uani 1 1 d .
H34 H 1.0650 1.2165 0.3372 0.083 Uiso 1 1 calc R
C35 C 1.0520(9) 1.1300(8) 0.4141(4) 0.120(3) Uani 1 1 d .
H35A H 0.9904 1.1174 0.4480 0.180 Uiso 1 1 calc R
H35B H 1.1435 1.1653 0.4353 0.180 Uiso 1 1 calc R
H35C H 1.0544 1.0566 0.3858 0.180 Uiso 1 1 calc R
C36 C 1.0114(8) 1.3302(6) 0.4124(4) 0.093(2) Uani 1 1 d .
H36A H 0.9770 1.3779 0.3843 0.139 Uiso 1 1 calc R
H36B H 1.1064 1.3635 0.4288 0.139 Uiso 1 1 calc R
H36C H 0.9569 1.3264 0.4498 0.139 Uiso 1 1 calc R
C37 C 0.9111(5) 1.2801(4) 0.2220(3) 0.0482(13) Uani 1 1 d .
H37 H 0.8655 1.2997 0.2628 0.058 Uiso 1 1 calc R
C38 C 0.8146(7) 1.2870(6) 0.1650(3) 0.084(2) Uani 1 1 d .
H38A H 0.8573 1.2727 0.1239 0.125 Uiso 1 1 calc R
H38B H 0.7925 1.3634 0.1712 0.125 Uiso 1 1 calc R
H38C H 0.7313 1.2295 0.1626 0.125 Uiso 1 1 calc R
C39 C 1.0402(7) 1.3701(5) 0.2280(4) 0.087(2) Uani 1 1 d .
H39A H 1.0848 1.3579 0.1873 0.130 Uiso 1 1 calc R
H39B H 1.1017 1.3641 0.2653 0.130 Uiso 1 1 calc R
H39C H 1.0176 1.4463 0.2352 0.130 Uiso 1 1 calc R
C40 C 1.0132(5) 1.1175(4) 0.1661(3) 0.0477(13) Uani 1 1 d .
H40 H 1.0641 1.1849 0.1503 0.057 Uiso 1 1 calc R
C41 C 1.1190(6) 1.0562(6) 0.1909(3) 0.0734(18) Uani 1 1 d .
H41A H 1.1824 1.1093 0.2255 0.110 Uiso 1 1 calc R
H41B H 1.1691 1.0287 0.1543 0.110 Uiso 1 1 calc R
H41C H 1.0740 0.9912 0.2089 0.110 Uiso 1 1 calc R
C42 C 0.9240(6) 1.0428(5) 0.1065(3) 0.0612(16) Uani 1 1 d .
H42A H 0.8743 0.9738 0.1192 0.092 Uiso 1 1 calc R
H42B H 0.9809 1.0212 0.0716 0.092 Uiso 1 1 calc R
H42C H 0.8592 1.0854 0.0903 0.092 Uiso 1 1 calc R

loop_
_atom_site_aniso_label
_atom_site_aniso_U_11
_atom_site_aniso_U_22
_atom_site_aniso_U_33
_atom_site_aniso_U_23
_atom_site_aniso_U_13
_atom_site_aniso_U_12
Ge1 0.0306(3) 0.0303(3) 0.0223(3) 0.0060(2) 0.00056(19) 0.00475(19)
P1 0.0390(7) 0.0307(7) 0.0324(7) 0.0035(6) 0.0035(6) 0.0011(5)
P2 0.0324(6) 0.0277(6) 0.0214(6) 0.0080(5) 0.0039(5) 0.0056(5)
Si1 0.0560(9) 0.0655(10) 0.0265(8) 0.0135(7) 0.0152(7) 0.0092(8)
N1 0.0308(19) 0.0277(19) 0.0199(19) 0.0066(16) 0.0026(15) 0.0056(16)
N2 0.046(2) 0.038(2) 0.025(2) 0.0109(18) -0.0002(18) 0.0077(18)
N3 0.039(2) 0.052(2) 0.029(2) 0.0081(19) 0.0103(18) 0.0115(19)
N4 0.056(3) 0.044(2) 0.032(2) -0.003(2) 0.003(2) -0.002(2)
N5 0.036(2) 0.028(2) 0.043(2) 0.0056(18) 0.0073(18) 0.0024(17)
C1 0.037(3) 0.035(3) 0.048(3) 0.010(2) 0.004(2) 0.006(2)
C2 0.029(2) 0.034(2) 0.026(2) 0.008(2) 0.0029(19) 0.002(2)
C3 0.029(2) 0.026(2) 0.021(2) 0.0051(19) -0.0030(19) 0.0102(19)
C4 0.047(3) 0.040(3) 0.023(3) 0.004(2) -0.002(2) -0.002(2)
C5 0.051(3) 0.039(3) 0.051(3) -0.001(3) 0.006(3) 0.001(2)
C6 0.065(4) 0.039(3) 0.048(3) 0.006(3) -0.001(3) -0.008(3)
C7 0.047(3) 0.043(3) 0.036(3) 0.010(2) 0.008(2) -0.010(2)
C8 0.034(3) 0.050(3) 0.047(3) -0.001(3) -0.006(2) -0.002(2)
C9 0.034(2) 0.030(2) 0.020(2) 0.006(2) 0.0009(19) -0.003(2)
C10 0.035(2) 0.038(3) 0.024(2) 0.002(2) 0.001(2) 0.002(2)
C11 0.052(3) 0.053(3) 0.025(3) 0.003(2) 0.012(2) 0.001(3)
C12 0.062(3) 0.053(3) 0.021(3) 0.013(2) 0.006(2) -0.012(3)
C13 0.055(3) 0.047(3) 0.032(3) 0.023(2) -0.001(2) 0.000(3)
C14 0.039(3) 0.038(3) 0.035(3) 0.015(2) 0.001(2) 0.003(2)
C15 0.041(3) 0.059(3) 0.034(3) 0.004(3) 0.009(2) 0.016(2)
C16 0.047(3) 0.101(5) 0.074(5) 0.009(4) 0.000(3) 0.023(3)
C17 0.070(4) 0.059(4) 0.060(4) 0.010(3) 0.021(3) 0.028(3)
C18 0.055(3) 0.050(3) 0.057(4) 0.033(3) 0.010(3) 0.020(3)
C19 0.044(3) 0.057(4) 0.116(6) 0.022(4) -0.004(3) 0.000(3)
C20 0.056(3) 0.074(4) 0.061(4) 0.013(3) -0.003(3) 0.031(3)
C21 0.102(5) 0.104(5) 0.023(3) -0.004(3) 0.005(3) 0.042(4)
C22 0.086(5) 0.117(6) 0.073(5) 0.054(5) 0.028(4) 0.001(4)
C23 0.062(3) 0.050(3) 0.029(3) 0.017(2) -0.002(2) 0.020(3)
C24 0.102(5) 0.078(4) 0.047(4) 0.035(3) 0.011(3) 0.036(4)
C25 0.053(3) 0.086(4) 0.039(3) 0.013(3) -0.009(3) 0.012(3)
C26 0.080(4) 0.060(4) 0.044(3) 0.017(3) 0.002(3) 0.038(3)
C27 0.048(3) 0.073(4) 0.051(3) 0.008(3) 0.014(3) 0.028(3)
C28 0.068(4) 0.099(5) 0.096(5) 0.048(4) 0.016(4) 0.048(4)
C29 0.040(3) 0.113(6) 0.084(5) 0.015(4) 0.003(3) 0.022(4)
C30 0.105(6) 0.128(7) 0.081(5) -0.014(5) 0.014(4) 0.079(5)
C31 0.079(4) 0.060(4) 0.045(4) -0.001(3) 0.015(3) 0.004(3)
C32 0.072(4) 0.070(4) 0.108(6) 0.019(4) 0.036(4) 0.024(4)
C33 0.114(6) 0.081(5) 0.059(4) 0.013(4) 0.038(4) 0.003(4)
C34 0.075(4) 0.068(4) 0.053(4) -0.008(3) -0.019(3) 0.013(3)
C35 0.128(7) 0.120(7) 0.103(7) 0.003(6) -0.049(6) 0.041(6)
C36 0.107(6) 0.064(4) 0.080(5) -0.019(4) -0.032(4) -0.007(4)
C37 0.052(3) 0.031(3) 0.064(4) 0.015(3) 0.015(3) 0.005(2)
C38 0.103(5) 0.076(5) 0.082(5) 0.026(4) -0.008(4) 0.040(4)
C39 0.090(5) 0.043(4) 0.119(6) 0.009(4) 0.037(4) -0.010(3)
C40 0.047(3) 0.043(3) 0.058(4) 0.017(3) 0.020(3) 0.009(2)
C41 0.061(4) 0.079(4) 0.090(5) 0.019(4) 0.026(4) 0.032(3)
C42 0.077(4) 0.055(3) 0.040(3) -0.005(3) 0.015(3) -0.006(3)

loop_
_atom_type_symbol
_atom_type_description
_atom_type_scat_dispersion_real
_atom_type_scat_dispersion_imag
_atom_type_scat_source
C C 0.0033 0.0016 'International Tables Vol C Tables 4.2.6.8 and 6.1.1.4'
H H 0.0000 0.0000 'International Tables Vol C Tables 4.2.6.8 and 6.1.1.4'
N N 0.0061 0.0033 'International Tables Vol C Tables 4.2.6.8 and 6.1.1.4'
Si Si 0.0817 0.0704 'International Tables Vol C Tables 4.2.6.8 and 6.1.1.4'
P P 0.1023 0.0942 'International Tables Vol C Tables 4.2.6.8 and 6.1.1.4'
Ge Ge 0.1547 1.8001 'International Tables Vol C Tables 4.2.6.8 and 6.1.1.4'

loop_
_geom_angle_atom_site_label_1
_geom_angle_atom_site_label_2
_geom_angle_atom_site_label_3
_geom_angle
C1 Ge1 N1 102.42(18)
C1 Ge1 P2 113.57(14)
N1 Ge1 P2 82.77(10)
C1 P1 N5 126.8(2)
C1 P1 N4 130.5(2)
N5 P1 N4 102.4(2)
N2 P2 C2 115.00(19)
N2 P2 N3 84.44(18)
C2 P2 N3 113.2(2)
N2 P2 Ge1 112.20(13)
C2 P2 Ge1 92.73(14)
N3 P2 Ge1 140.26(14)
N2 P2 Si1 42.39(13)
C2 P2 Si1 122.83(15)
N3 P2 Si1 42.06(13)
Ge1 P2 Si1 141.38(6)
N3 Si1 N2 84.02(17)
N3 Si1 C22 115.0(3)
N2 Si1 C22 115.5(3)
N3 Si1 C21 116.4(3)
N2 Si1 C21 115.5(3)
C22 Si1 C21 108.9(3)
N3 Si1 P2 42.05(12)
N2 Si1 P2 41.97(12)
C22 Si1 P2 124.4(2)
C21 Si1 P2 126.7(2)
C3 N1 C9 122.7(4)
C3 N1 Ge1 115.2(3)
C9 N1 Ge1 121.5(3)
C23 N2 P2 130.0(3)
C23 N2 Si1 132.6(3)
P2 N2 Si1 95.64(19)
C27 N3 P2 128.7(3)
C27 N3 Si1 134.7(3)
P2 N3 Si1 95.89(19)
C34 N4 C31 119.5(5)
C34 N4 P1 117.7(4)
C31 N4 P1 119.2(3)
C40 N5 C37 117.0(4)
C40 N5 P1 119.8(3)
C37 N5 P1 121.2(3)
P1 C1 Ge1 147.3(3)
C3 C2 C7 106.1(4)
C3 C2 P2 117.1(3)
C7 C2 P2 136.4(3)
N1 C3 C2 125.8(4)
N1 C3 C4 127.9(4)
C2 C3 C4 106.2(4)
C3 C4 C5 105.9(4)
C3 C4 C8 100.3(4)
C5 C4 C8 100.5(4)
C6 C5 C4 103.8(4)
C7 C6 C5 103.0(4)
C6 C7 C2 108.5(4)
C6 C7 C8 100.7(4)
C2 C7 C8 100.7(4)
C7 C8 C4 92.8(4)
C10 C9 C14 121.5(4)
C10 C9 N1 120.0(4)
C14 C9 N1 118.4(4)
C11 C10 C9 118.8(4)
C11 C10 C15 119.4(4)
C9 C10 C15 121.8(4)
C12 C11 C10 120.1(5)
C13 C12 C11 121.1(4)
C12 C13 C14 121.3(4)
C13 C14 C9 117.2(4)
C13 C14 C18 120.0(4)
C9 C14 C18 122.8(4)
C10 C15 C16 112.3(4)
C10 C15 C17 110.8(4)
C16 C15 C17 110.2(4)
C14 C18 C20 111.6(4)
C14 C18 C19 112.3(5)
C20 C18 C19 110.7(4)
N2 C23 C26 110.6(4)
N2 C23 C24 107.0(4)
C26 C23 C24 108.7(4)
N2 C23 C25 111.0(4)
C26 C23 C25 110.4(5)
C24 C23 C25 108.9(5)
N3 C27 C28 109.4(4)
N3 C27 C29 110.1(5)
C28 C27 C29 109.1(5)
N3 C27 C30 107.2(5)
C28 C27 C30 110.9(6)
C29 C27 C30 110.0(5)
N4 C31 C32 111.1(5)
N4 C31 C33 113.8(5)
C32 C31 C33 112.5(6)
N4 C34 C35 112.3(6)
N4 C34 C36 112.6(5)
C35 C34 C36 111.8(6)
N5 C37 C38 113.3(5)
N5 C37 C39 112.5(4)
C38 C37 C39 110.8(5)
N5 C40 C41 110.9(4)
N5 C40 C42 114.9(4)
C41 C40 C42 111.0(5)

loop_
_geom_bond_atom_site_label_1
_geom_bond_atom_site_label_2
_geom_bond_distance
Ge1 C1 1.887(5)
Ge1 N1 2.005(3)
Ge1 P2 2.4895(12)
P1 C1 1.549(5)
P1 N5 1.657(4)
P1 N4 1.670(4)
P2 N2 1.717(3)
P2 C2 1.720(4)
P2 N3 1.720(4)
P2 Si1 2.5547(16)
Si1 N3 1.721(4)
Si1 N2 1.731(4)
Si1 C22 1.858(6)
Si1 C21 1.859(6)
N1 C3 1.322(5)
N1 C9 1.427(5)
N2 C23 1.474(6)
N3 C27 1.483(6)
N4 C34 1.465(7)
N4 C31 1.490(7)
N5 C40 1.476(6)
N5 C37 1.484(6)
C2 C3 1.396(6)
C2 C7 1.528(6)
C3 C4 1.522(6)
C4 C5 1.544(7)
C4 C8 1.557(6)
C5 C6 1.534(7)
C6 C7 1.514(7)
C7 C8 1.545(7)
C9 C10 1.398(6)
C9 C14 1.411(6)
C10 C11 1.394(6)
C10 C15 1.513(6)
C11 C12 1.383(7)
C12 C13 1.362(7)
C13 C14 1.405(6)
C14 C18 1.507(7)
C15 C16 1.522(7)
C15 C17 1.536(7)
C18 C20 1.513(8)
C18 C19 1.537(8)
C23 C26 1.520(7)
C23 C24 1.527(7)
C23 C25 1.530(8)
C27 C28 1.518(8)
C27 C29 1.528(8)
C27 C30 1.534(8)
C31 C32 1.504(9)
C31 C33 1.530(8)
C34 C35 1.532(9)
C34 C36 1.536(9)
C37 C38 1.504(8)
C37 C39 1.519(7)
C40 C41 1.518(7)
C40 C42 1.520(8)
